data_7130997
loop_
_publ_author_name
'\<Cern\'a, Michaela'
'Seed, John A.'
'Garrido Fernandez, Sara'
'Janicke, Michael T.'
'Scott, Brian L.'
'Whitehead, George F. S.'
'Gaunt, Andrew J.'
'Goodwin, Conrad A. P.'

_publ_section_title
;
 Isostructural \s-hydrocarbyl phospholide complexes of uranium, neptunium,
 and plutonium
;
_journal_name_full 'Chemical Communications'
_journal_paper_doi 10.1039/D2CC04803E
_journal_year 2022
_chemical_formula_moiety 'C30 H38 K Np P2, C6 H6'
_chemical_formula_sum 'C36 H44 K Np P2'
_chemical_formula_weight 814.75
_space_group_crystal_system orthorhombic
_space_group_IT_number 62
_space_group_name_Hall '-P 2ac 2n'
_space_group_name_H-M_alt 'P n m a'
_atom_sites_solution_hydrogens geom
_atom_sites_solution_primary dual
_audit_creation_date 2022-07-25
_audit_creation_method
;
Olex2 1.5
(compiled 2022.04.07 svn.rca3783a0 for OlexSys, GUI svn.r6498)
;
_audit_update_record
;
2022-07-28 deposited with the CCDC.	2022-10-28 downloaded from the CCDC.
;
_cell_angle_alpha 90
_cell_angle_beta 90
_cell_angle_gamma 90
_cell_formula_units_Z 4
_cell_length_a 23.0479(7)
_cell_length_b 14.9689(6)
_cell_length_c 9.7383(3)
_cell_measurement_reflns_used 8426
_cell_measurement_temperature 150(1)
_cell_measurement_theta_max 30.6300
_cell_measurement_theta_min 1.7850
_cell_volume 3359.7(2)
_computing_cell_refinement 'CrysAlisPro 1.171.42.54a (Rigaku OD, 2022)'
_computing_data_collection 'CrysAlisPro 1.171.42.54a (Rigaku OD, 2022)'
_computing_data_reduction 'CrysAlisPro 1.171.42.54a (Rigaku OD, 2022)'
_computing_molecular_graphics 'Olex2 1.5 (Dolomanov et al., 2009)'
_computing_publication_material 'Olex2 1.5 (Dolomanov et al., 2009)'
_computing_structure_refinement 'SHELXL 2018/3 (Sheldrick, 2015)'
_computing_structure_solution 'SHELXT 2018/2 (Sheldrick, 2018)'
_diffrn_ambient_temperature 150(1)
_diffrn_measured_fraction_theta_full 0.999
_diffrn_measured_fraction_theta_max 0.999
_diffrn_measurement_details
;
List of Runs (angles in degrees, time in seconds):

  # Type    Start    End  Width  t~exp~   \w     \q     \k     \f   Frames
#--------------------------------------------------------------------------
  1  \w    -66.02 136.98   0.50   10.00    --  -28.53  73.75  35.52  406
  2  \w    -66.02 136.98   0.50   10.00    --  -28.53  73.75-103.19  406
;
_diffrn_measurement_device 'abstract diffractometer'
_diffrn_measurement_device_type 'Saxi-CrysAlisPro-abstract goniometer imported SAXI images'
_diffrn_measurement_method '\w scans'
_diffrn_radiation_type MoK\a
_diffrn_radiation_wavelength 0.71073
_diffrn_reflns_av_R_equivalents 0.0905
_diffrn_reflns_av_unetI/netI 0.0461
_diffrn_reflns_Laue_measured_fraction_full 0.999
_diffrn_reflns_Laue_measured_fraction_max 0.999
_diffrn_reflns_limit_h_max 28
_diffrn_reflns_limit_h_min -28
_diffrn_reflns_limit_k_max 18
_diffrn_reflns_limit_k_min -18
_diffrn_reflns_limit_l_max 11
_diffrn_reflns_limit_l_min -11
_diffrn_reflns_number 24903
_diffrn_reflns_point_group_measured_fraction_full 0.999
_diffrn_reflns_point_group_measured_fraction_max 0.999
_diffrn_reflns_theta_full 25.242
_diffrn_reflns_theta_max 25.680
_diffrn_reflns_theta_min 2.270
_exptl_absorpt_coefficient_mu 3.335
_exptl_absorpt_correction_T_max 1.00000
_exptl_absorpt_correction_T_min 0.50017
_exptl_absorpt_correction_type multi-scan
_exptl_absorpt_process_details
;
CrysAlisPro 1.171.42.54a (Rigaku Oxford Diffraction, 2022)
Empirical absorption correction using spherical harmonics,
implemented in SCALE3 ABSPACK scaling algorithm.
;
_exptl_crystal_colour 'clear dark green'
_exptl_crystal_colour_lustre clear
_exptl_crystal_colour_modifier dark
_exptl_crystal_colour_primary green
_exptl_crystal_density_diffrn 1.611
_exptl_crystal_description block
_exptl_crystal_F_000 1608
_exptl_crystal_preparation 'By CAPG.'
_exptl_crystal_recrystallization_method 'From benzene.'
_exptl_crystal_size_max 0.235
_exptl_crystal_size_mid 0.223
_exptl_crystal_size_min 0.198
_refine_diff_density_max 0.492
_refine_diff_density_min -0.750
_refine_diff_density_rms 0.097
_refine_ls_extinction_method none
_refine_ls_goodness_of_fit_ref 1.064
_refine_ls_hydrogen_treatment constr
_refine_ls_matrix_type full
_refine_ls_number_parameters 281
_refine_ls_number_reflns 3313
_refine_ls_number_restraints 342
_refine_ls_restrained_S_all 1.019
_refine_ls_R_factor_all 0.0292
_refine_ls_R_factor_gt 0.0238
_refine_ls_shift/su_max 0.001
_refine_ls_shift/su_mean 0.000
_refine_ls_structure_factor_coef Fsqd
_refine_ls_weighting_details 'w=1/[\s^2^(Fo^2^)+(0.0121P)^2^+0.3662P] where P=(Fo^2^+2Fc^2^)/3'
_refine_ls_weighting_scheme calc
_refine_ls_wR_factor_gt 0.0491
_refine_ls_wR_factor_ref 0.0512
_reflns_Friedel_coverage 0.000
_reflns_number_gt 2949
_reflns_number_total 3313
_reflns_threshold_expression 'I > 2\s(I)'
_cod_data_source_file d2cc04803e2.cif
_cod_data_source_block ms0699
_cod_database_code 7130997
_manchester_internal_validation_user GFSW
_shelx_shelxl_version_number 2018/3
_shelx_space_group_comment
;
The symmetry employed for this shelxl refinement is uniquely defined
by the following loop, which should always be used as a source of
symmetry information in preference to the above space-group names.
They are only intended as comments.
;
_shelx_estimated_absorpt_t_max 0.558
_shelx_estimated_absorpt_t_min 0.508
_olex2_refinement_description
;
1. Restrained distances
 C25-C24 \\sim C25-C26 \\sim C27-C26 \\sim C28-C27 \\sim C28-C23 \\sim C24-C23
 with sigma of 0.02
 C25-C23 \\sim C24-C26 \\sim C25-C27 \\sim C28-C26 \\sim C27-C23 \\sim C28-C24
 with sigma of 0.02
 C17-C18 \\sim C18-C19 \\sim C19-C20 \\sim C20-C21 \\sim C21-C22 \\sim C17-C22
\\sim C10-C11 \\sim C12-C11
 \\sim C13-C12 \\sim C14-C13 \\sim C15-C14 \\sim C10-C15
 with sigma of 0.02
2. Uiso/Uaniso restraints and constraints
C23 \\sim C24 \\sim C25 \\sim C26 \\sim C27 \\sim C28: within 2A with sigma of
0.04 and sigma for terminal atoms of 0.08 within 2A
C9 \\sim C10 \\sim C11 \\sim C12 \\sim C13 \\sim C14 \\sim C15 \\sim C16 \\sim
C17 \\sim C18 \\sim C19 \\sim C20 \\sim C21 \\sim C22: within 2A with sigma of
0.04 and sigma for terminal atoms of 0.08 within 2A
3. Rigid body (RIGU) restrains
 C23, C24, C25, C26, C27, C28
 with sigma for 1-2 distances of 0.004 and sigma for 1-3 distances of 0.004
 C9, C10, C11, C12, C13, C14, C15, C16, C17, C18, C19, C20, C21, C22
 with sigma for 1-2 distances of 0.004 and sigma for 1-3 distances of 0.004
4. Others
 Fixed Sof: C9(0.5) H9A(0.5) H9B(0.5) C10(0.5) C11(0.5) H11(0.5) C12(0.5)
 H12(0.5) C13(0.5) H13(0.5) C14(0.5) H14(0.5) C15(0.5) H15(0.5) C16(0.5)
 H16A(0.5) H16B(0.5) C17(0.5) C18(0.5) H18(0.5) C19(0.5) H19(0.5) C20(0.5)
 H20(0.5) C21(0.5) H21(0.5) C22(0.5) H22(0.5) C23(0.5) H23(0.5) C24(0.5)
 H24(0.5) C25(0.5) H25(0.5) C26(0.5) H26(0.5) C27(0.5) H27(0.5) C28(0.5)
 H28(0.5)
5.a Secondary CH2 refined with riding coordinates:
 C9(H9A,H9B), C16(H16A,H16B)
5.b Aromatic/amide H refined with riding coordinates:
 C11(H11), C12(H12), C13(H13), C14(H14), C15(H15), C18(H18), C19(H19),
 C20(H20), C21(H21), C22(H22), C23(H23), C24(H24), C25(H25), C26(H26), C27(H27),
  C28(H28)
5.c Idealised Me refined as rotating group:
 C3(H3A,H3B,H3C), C4(H4A,H4B,H4C), C7(H7A,H7B,H7C), C8(H8A,H8B,H8C)
;
_olex2_exptl_crystal_mounting_method
'From a glass microfibre into a quartz capillary, then sealed at both ends using capillary wax. The outside was then coated with Hard As Nails(TM) clear polish to provide shatter resistance.'
_olex2_submission_special_instructions 'No special instructions were received'
_oxdiff_exptl_absorpt_empirical_details
;
Empirical correction (ABSPACK) includes:
- Absorption correction using spherical harmonics
- Frame scaling
;

loop_
_space_group_symop_operation_xyz
'x, y, z'
'-x+1/2, -y, z+1/2'
'-x, y+1/2, -z'
'x+1/2, -y+1/2, -z+1/2'
'-x, -y, -z'
'x-1/2, y, -z-1/2'
'x, -y-1/2, z'
'-x-1/2, y-1/2, z-1/2'

loop_
_atom_site_label
_atom_site_type_symbol
_atom_site_fract_x
_atom_site_fract_y
_atom_site_fract_z
_atom_site_U_iso_or_equiv
_atom_site_adp_type
_atom_site_occupancy
_atom_site_site_symmetry_order
_atom_site_calc_flag
_atom_site_refinement_flags_posn
_atom_site_refinement_flags_adp
_atom_site_refinement_flags_occupancy
_atom_site_disorder_assembly
_atom_site_disorder_group
Np1 Np 0.40274(2) 0.750000 0.70175(2) 0.01937(6) Uani 1 2 d S T P A .
K1 K 0.21991(4) 0.750000 0.55689(10) 0.0319(3) Uani 1 2 d S T P A .
P1 P 0.52604(5) 0.750000 0.76824(12) 0.0308(3) Uani 1 2 d S T P A .
P2 P 0.35101(5) 0.750000 0.42574(12) 0.0413(4) Uani 1 2 d S T P A .
C1 C 0.48959(13) 0.6674(2) 0.8606(3) 0.0279(8) Uani 1 1 d . . . . .
C2 C 0.45453(12) 0.7030(2) 0.9629(3) 0.0278(8) Uani 1 1 d . . . . .
C3 C 0.49840(15) 0.5697(3) 0.8379(4) 0.0421(10) Uani 1 1 d . . . . .
H3A H 0.460917 0.538909 0.842730 0.063 Uiso 1 1 calc R U . . .
H3B H 0.524309 0.545949 0.908908 0.063 Uiso 1 1 calc R U . . .
H3C H 0.515748 0.560017 0.747268 0.063 Uiso 1 1 calc R U . . .
C4 C 0.42475(15) 0.6491(3) 1.0710(3) 0.0425(10) Uani 1 1 d . . . . .
H4A H 0.449578 0.645406 1.152501 0.064 Uiso 1 1 calc R U . . .
H4B H 0.417208 0.588878 1.035938 0.064 Uiso 1 1 calc R U . . .
H4C H 0.387935 0.677745 1.095491 0.064 Uiso 1 1 calc R U . . .
C5 C 0.40416(14) 0.8328(3) 0.4408(3) 0.0336(9) Uani 1 1 d . . . . .
C6 C 0.45892(13) 0.7971(2) 0.4508(3) 0.0293(8) Uani 1 1 d . . . . .
C7 C 0.3926(2) 0.9305(3) 0.4254(5) 0.0735(17) Uani 1 1 d . . . . .
H7A H 0.351002 0.940080 0.410459 0.110 Uiso 1 1 calc R U . . .
H7B H 0.414386 0.953628 0.346674 0.110 Uiso 1 1 calc R U . . .
H7C H 0.404771 0.961779 0.508942 0.110 Uiso 1 1 calc R U . . .
C8 C 0.51243(16) 0.8534(3) 0.4442(3) 0.0483(11) Uani 1 1 d . . . . .
H8A H 0.544945 0.820924 0.485608 0.072 Uiso 1 1 calc R U . . .
H8B H 0.505946 0.909186 0.494563 0.072 Uiso 1 1 calc R U . . .
H8C H 0.521473 0.866990 0.348110 0.072 Uiso 1 1 calc R U . . .
C9 C 0.3384(6) 0.6296(9) 0.7874(17) 0.035(3) Uani 0.5 1 d . U P A -1
H9A H 0.360342 0.573911 0.769657 0.041 Uiso 0.5 1 calc R U P A -1
H9B H 0.338600 0.637217 0.888418 0.041 Uiso 0.5 1 calc R U P A -1
C10 C 0.2793(8) 0.607(2) 0.755(3) 0.030(4) Uani 0.5 1 d D U P A -1
C11 C 0.2647(9) 0.555(3) 0.642(3) 0.038(6) Uani 0.5 1 d D U P A -1
H11 H 0.296127 0.526531 0.596398 0.045 Uiso 0.5 1 calc R U P A -1
C12 C 0.2105(7) 0.540(2) 0.587(2) 0.035(4) Uani 0.5 1 d D U P A -1
H12 H 0.204670 0.509597 0.502786 0.042 Uiso 0.5 1 calc R U P A -1
C13 C 0.1655(8) 0.5719(16) 0.6660(18) 0.036(3) Uani 0.5 1 d D U P A -1
H13 H 0.126651 0.559735 0.639327 0.043 Uiso 0.5 1 calc R U P A -1
C14 C 0.1758(5) 0.6213(12) 0.7826(15) 0.031(3) Uani 0.5 1 d D U P A -1
H14 H 0.143874 0.644728 0.832564 0.037 Uiso 0.5 1 calc R U P A -1
C15 C 0.2314(6) 0.6376(17) 0.829(2) 0.033(3) Uani 0.5 1 d D U P A -1
H15 H 0.237019 0.670069 0.911463 0.039 Uiso 0.5 1 calc R U P A -1
C16 C 0.3503(6) 0.8983(9) 0.7655(17) 0.030(3) Uani 0.5 1 d . U P A -1
H16A H 0.356838 0.909425 0.864477 0.036 Uiso 0.5 1 calc R U P A -1
H16B H 0.369547 0.947323 0.714626 0.036 Uiso 0.5 1 calc R U P A -1
C17 C 0.2874(9) 0.905(2) 0.740(3) 0.027(3) Uani 0.5 1 d D U P A -1
C18 C 0.2494(6) 0.8657(17) 0.832(2) 0.037(3) Uani 0.5 1 d D U P A -1
H18 H 0.265132 0.835792 0.909897 0.045 Uiso 0.5 1 calc R U P A -1
C19 C 0.1903(7) 0.8682(14) 0.8173(17) 0.046(4) Uani 0.5 1 d D U P A -1
H19 H 0.166138 0.840295 0.883698 0.055 Uiso 0.5 1 calc R U P A -1
C20 C 0.1660(7) 0.9105(14) 0.7073(17) 0.041(4) Uani 0.5 1 d D U P A -1
H20 H 0.125421 0.909712 0.690759 0.049 Uiso 0.5 1 calc R U P A -1
C21 C 0.2041(7) 0.9544(19) 0.6217(19) 0.036(4) Uani 0.5 1 d D U P A -1
H21 H 0.187544 0.991386 0.552726 0.043 Uiso 0.5 1 calc R U P A -1
C22 C 0.2643(8) 0.950(3) 0.626(3) 0.031(4) Uani 0.5 1 d D U P A -1
H22 H 0.288049 0.975932 0.557227 0.037 Uiso 0.5 1 calc R U P A -1
C23 C 0.1983(6) 0.7792(8) 0.224(2) 0.055(4) Uani 0.5 1 d D U P A -1
H23 H 0.231516 0.797789 0.174052 0.065 Uiso 0.5 1 calc R U P A -1
C24 C 0.1621(5) 0.8418(7) 0.2822(14) 0.050(3) Uani 0.5 1 d D U P A -1
H24 H 0.169801 0.903736 0.271043 0.060 Uiso 0.5 1 calc R U P A -1
C25 C 0.1146(5) 0.8141(7) 0.3565(15) 0.051(4) Uani 0.5 1 d D U P A -1
H25 H 0.090211 0.857104 0.399091 0.062 Uiso 0.5 1 calc R U P A -1
C26 C 0.1023(5) 0.7254(6) 0.3695(14) 0.050(4) Uani 0.5 1 d D U P A -1
H26 H 0.068728 0.706715 0.418152 0.059 Uiso 0.5 1 calc R U P A -1
C27 C 0.1387(5) 0.6632(7) 0.3120(14) 0.051(3) Uani 0.5 1 d D U P A -1
H27 H 0.130798 0.601321 0.322814 0.061 Uiso 0.5 1 calc R U P A -1
C28 C 0.1864(6) 0.6904(8) 0.2389(18) 0.055(4) Uani 0.5 1 d D U P A -1
H28 H 0.211251 0.647182 0.198285 0.066 Uiso 0.5 1 calc R U P A -1

loop_
_atom_site_aniso_label
_atom_site_aniso_U_11
_atom_site_aniso_U_22
_atom_site_aniso_U_33
_atom_site_aniso_U_23
_atom_site_aniso_U_13
_atom_site_aniso_U_12
Np1 0.01865(9) 0.02268(12) 0.01678(10) 0.000 0.00044(6) 0.000
K1 0.0315(5) 0.0307(7) 0.0336(6) 0.000 -0.0024(4) 0.000
P1 0.0207(6) 0.0440(9) 0.0277(6) 0.000 0.0009(5) 0.000
P2 0.0289(7) 0.0736(13) 0.0214(7) 0.000 -0.0030(5) 0.000
C1 0.0270(16) 0.032(2) 0.0249(17) 0.0017(16) -0.0043(13) 0.0043(14)
C2 0.0243(16) 0.037(2) 0.0218(15) 0.0034(15) -0.0064(12) 0.0011(13)
C3 0.039(2) 0.042(3) 0.046(2) 0.007(2) 0.0035(16) 0.0129(17)
C4 0.045(2) 0.057(3) 0.026(2) 0.013(2) -0.0019(15) -0.0021(19)
C5 0.045(2) 0.032(2) 0.0237(18) 0.0102(17) 0.0098(14) 0.0088(16)
C6 0.0357(18) 0.035(2) 0.0167(15) -0.0024(15) 0.0070(12) -0.0040(14)
C7 0.104(4) 0.047(3) 0.069(3) 0.032(3) 0.050(3) 0.030(3)
C8 0.055(2) 0.056(3) 0.034(2) -0.001(2) 0.0125(17) -0.026(2)
C9 0.036(5) 0.033(9) 0.034(6) 0.007(5) -0.011(4) -0.002(5)
C10 0.029(6) 0.023(8) 0.038(9) 0.002(6) -0.002(5) -0.009(5)
C11 0.033(6) 0.033(10) 0.047(11) -0.005(8) -0.002(6) -0.001(6)
C12 0.043(6) 0.039(7) 0.023(7) -0.008(6) 0.002(4) -0.014(5)
C13 0.032(5) 0.040(8) 0.036(8) -0.002(6) 0.004(5) -0.014(4)
C14 0.027(6) 0.035(7) 0.030(8) 0.000(6) 0.002(5) -0.002(5)
C15 0.033(7) 0.035(6) 0.030(5) 0.002(4) -0.001(6) -0.006(7)
C16 0.043(6) 0.017(7) 0.031(6) -0.005(5) -0.001(4) 0.006(4)
C17 0.041(6) 0.020(8) 0.020(6) -0.006(5) 0.005(4) 0.005(5)
C18 0.044(7) 0.033(6) 0.035(5) -0.007(4) 0.005(6) 0.002(8)
C19 0.047(8) 0.047(8) 0.043(8) -0.002(6) 0.001(6) 0.000(7)
C20 0.029(5) 0.043(11) 0.050(12) -0.010(7) -0.001(6) 0.005(5)
C21 0.040(6) 0.034(8) 0.034(10) -0.006(7) -0.006(5) 0.015(5)
C22 0.039(6) 0.031(11) 0.023(6) -0.005(6) 0.001(5) 0.007(6)
C23 0.058(6) 0.068(11) 0.037(6) 0.004(6) 0.007(4) 0.004(5)
C24 0.061(10) 0.057(6) 0.032(8) 0.004(5) -0.003(6) 0.000(6)
C25 0.044(7) 0.069(11) 0.041(8) 0.002(7) -0.005(5) 0.009(6)
C26 0.038(4) 0.072(13) 0.038(5) 0.003(6) -0.010(3) -0.005(5)
C27 0.051(10) 0.062(7) 0.040(10) -0.008(6) -0.009(6) -0.017(6)
C28 0.063(8) 0.069(10) 0.034(8) -0.006(8) 0.004(5) 0.001(7)

loop_
_atom_type_symbol
_atom_type_description
_atom_type_scat_dispersion_real
_atom_type_scat_dispersion_imag
_atom_type_scat_source
C C 0.0033 0.0016 'International Tables Vol C Tables 4.2.6.8 and 6.1.1.4'
H H 0.0000 0.0000 'International Tables Vol C Tables 4.2.6.8 and 6.1.1.4'
K K 0.2009 0.2494 'International Tables Vol C Tables 4.2.6.8 and 6.1.1.4'
Np Np -11.4937 4.1493 'International Tables Vol C Tables 4.2.6.8 and 6.1.1.4'
P P 0.1023 0.0942 'International Tables Vol C Tables 4.2.6.8 and 6.1.1.4'

loop_
_geom_angle_atom_site_label_1
_geom_angle_atom_site_label_2
_geom_angle_atom_site_label_3
_geom_angle
_geom_angle_site_symmetry_1
_geom_angle_site_symmetry_3
_geom_angle_publ_flag
P1 Np1 K1 174.33(3) . . ?
P1 Np1 P2 126.75(3) . . ?
P2 Np1 K1 47.57(3) . . ?
C1 Np1 K1 148.05(7) 7_575 . ?
C1 Np1 K1 148.05(7) . . ?
C1 Np1 P1 35.40(7) . . ?
C1 Np1 P1 35.40(7) 7_575 . ?
C1 Np1 P2 142.23(7) 7_575 . ?
C1 Np1 P2 142.23(7) . . ?
C1 Np1 C1 52.09(14) . 7_575 ?
C1 Np1 C2 28.10(9) . . ?
C1 Np1 C2 48.01(9) 7_575 . ?
C1 Np1 C2 28.10(9) 7_575 7_575 ?
C1 Np1 C2 48.01(9) . 7_575 ?
C1 Np1 C5 132.69(9) . . ?
C1 Np1 C5 132.69(9) 7_575 7_575 ?
C1 Np1 C5 107.04(10) 7_575 . ?
C1 Np1 C5 107.04(10) . 7_575 ?
C1 Np1 C6 104.86(9) . . ?
C1 Np1 C6 104.85(9) 7_575 7_575 ?
C1 Np1 C6 92.27(9) . 7_575 ?
C1 Np1 C6 92.27(9) 7_575 . ?
C2 Np1 K1 132.04(6) . . ?
C2 Np1 K1 132.04(6) 7_575 . ?
C2 Np1 P1 53.35(6) . . ?
C2 Np1 P1 53.35(6) 7_575 . ?
C2 Np1 P2 165.90(7) . . ?
C2 Np1 P2 165.90(7) 7_575 . ?
C2 Np1 C2 28.09(13) . 7_575 ?
C5 Np1 K1 74.08(7) . . ?
C5 Np1 K1 74.08(7) 7_575 . ?
C5 Np1 P1 100.85(7) . . ?
C5 Np1 P1 100.85(7) 7_575 . ?
C5 Np1 P2 35.23(8) 7_575 . ?
C5 Np1 P2 35.24(8) . . ?
C5 Np1 C2 152.98(10) . . ?
C5 Np1 C2 132.69(10) 7_575 . ?
C5 Np1 C2 152.98(10) 7_575 7_575 ?
C5 Np1 C2 132.69(10) . 7_575 ?
C5 Np1 C5 52.01(16) . 7_575 ?
C5 Np1 C6 27.99(9) 7_575 7_575 ?
C5 Np1 C6 48.19(9) 7_575 . ?
C5 Np1 C6 48.19(9) . 7_575 ?
C5 Np1 C6 27.99(9) . . ?
C6 Np1 K1 99.11(6) 7_575 . ?
C6 Np1 K1 99.11(6) . . ?
C6 Np1 P1 75.40(7) . . ?
C6 Np1 P1 75.40(7) 7_575 . ?
C6 Np1 P2 53.21(7) . . ?
C6 Np1 P2 53.21(7) 7_575 . ?
C6 Np1 C2 128.67(9) 7_575 7_575 ?
C6 Np1 C2 120.34(9) . 7_575 ?
C6 Np1 C2 128.67(9) . . ?
C6 Np1 C2 120.34(9) 7_575 . ?
C6 Np1 C6 28.57(14) . 7_575 ?
C9 Np1 K1 62.6(3) . . ?
C9 Np1 P1 120.6(3) . . ?
C9 Np1 P2 93.7(4) . . ?
C9 Np1 C1 85.5(3) . . ?
C9 Np1 C1 124.0(4) . 7_575 ?
C9 Np1 C2 97.3(4) . 7_575 ?
C9 Np1 C2 77.0(4) . . ?
C9 Np1 C5 128.9(4) . . ?
C9 Np1 C5 89.5(4) . 7_575 ?
C9 Np1 C6 112.3(3) . 7_575 ?
C9 Np1 C6 137.7(3) . . ?
C9 Np1 C16 105.2(3) . . ?
C16 Np1 K1 68.6(3) . . ?
C16 Np1 P1 113.6(3) . . ?
C16 Np1 P2 91.7(4) . . ?
C16 Np1 C1 125.0(4) . . ?
C16 Np1 C1 79.9(3) . 7_575 ?
C16 Np1 C2 100.9(4) . . ?
C16 Np1 C2 77.0(4) . 7_575 ?
C16 Np1 C5 126.4(4) . 7_575 ?
C16 Np1 C5 81.1(3) . . ?
C16 Np1 C6 101.8(3) . . ?
C16 Np1 C6 128.7(3) . 7_575 ?
P2 K1 Np1 41.42(2) . . ?
P2 K1 C17 77.1(4) . . ?
P2 K1 C23 76.0(2) . . ?
P2 K1 C24 93.25(15) . . ?
P2 K1 C26 122.89(18) . . ?
P2 K1 C27 103.97(16) . . ?
P2 K1 C28 81.43(18) . . ?
C10 K1 Np1 53.2(4) . . ?
C10 K1 P2 80.9(4) . . ?
C10 K1 C11 25.1(3) . . ?
C10 K1 C17 86.76(18) . . ?
C10 K1 C18 76.7(4) . . ?
C10 K1 C22 111.1(3) . . ?
C10 K1 C23 138.3(4) . . ?
C10 K1 C24 161.1(4) . . ?
C10 K1 C25 151.5(5) . . ?
C10 K1 C26 127.9(5) . . ?
C10 K1 C27 114.6(5) . . ?
C10 K1 C28 119.0(5) . . ?
C11 K1 Np1 67.2(4) . . ?
C11 K1 P2 78.7(5) . . ?
C11 K1 C17 110.3(3) . . ?
C11 K1 C18 101.8(5) . . ?
C11 K1 C22 133.41(17) . . ?
C11 K1 C23 115.0(5) . . ?
C11 K1 C24 136.2(4) . . ?
C11 K1 C25 131.5(4) . . ?
C11 K1 C26 107.9(4) . . ?
C11 K1 C27 90.6(4) . . ?
C11 K1 C28 94.1(5) . . ?
C12 K1 Np1 92.0(3) . . ?
C12 K1 P2 95.7(3) . . ?
C12 K1 C10 46.1(5) . . ?
C12 K1 C11 24.9(3) . . ?
C12 K1 C17 132.6(5) . . ?
C12 K1 C18 117.6(5) . . ?
C12 K1 C22 157.1(4) . . ?
C12 K1 C23 102.3(4) . . ?
C12 K1 C24 117.6(4) . . ?
C12 K1 C25 107.3(4) . . ?
C12 K1 C26 83.4(4) . . ?
C12 K1 C27 68.8(4) . . ?
C12 K1 C28 78.7(4) . . ?
C13 K1 Np1 105.8(4) . . ?
C13 K1 P2 120.1(3) . . ?
C13 K1 C10 52.8(6) . . ?
C13 K1 C11 42.8(5) . . ?
C13 K1 C12 25.2(3) . . ?
C13 K1 C15 45.0(4) . . ?
C13 K1 C17 127.0(4) . . ?
C13 K1 C18 104.8(4) . . ?
C13 K1 C19 96.7(3) . . ?
C13 K1 C21 135.5(3) . . ?
C13 K1 C22 147.5(5) . . ?
C13 K1 C23 112.6(4) . . ?
C13 K1 C24 118.0(4) . . ?
C13 K1 C25 99.0(4) . . ?
C13 K1 C26 76.3(4) . . ?
C13 K1 C27 71.5(4) . . ?
C13 K1 C28 89.7(3) . . ?
C14 K1 Np1 94.9(2) . . ?
C14 K1 P2 125.4(3) . . ?
C14 K1 C10 45.0(4) . . ?
C14 K1 C11 49.8(6) . . ?
C14 K1 C12 44.9(4) . . ?
C14 K1 C13 25.5(2) . . ?
C14 K1 C15 25.5(2) . . ?
C14 K1 C17 102.1(4) . . ?
C14 K1 C18 79.4(4) . . ?
C14 K1 C19 73.0(3) . . ?
C14 K1 C21 115.2(4) . . ?
C14 K1 C22 122.1(5) . . ?
C14 K1 C23 136.8(3) . . ?
C14 K1 C24 134.8(3) . . ?
C14 K1 C25 111.4(3) . . ?
C14 K1 C26 93.1(3) . . ?
C14 K1 C27 94.7(3) . . ?
C14 K1 C28 114.8(3) . . ?
C15 K1 Np1 69.7(3) . . ?
C15 K1 P2 104.5(3) . . ?
C15 K1 C10 25.4(3) . . ?
C15 K1 C11 43.0(5) . . ?
C15 K1 C12 52.8(5) . . ?
C15 K1 C17 83.3(4) . . ?
C15 K1 C18 64.87(19) . . ?
C15 K1 C19 69.1(4) . . ?
C15 K1 C22 107.0(5) . . ?
C15 K1 C23 155.1(4) . . ?
C15 K1 C24 160.2(3) . . ?
C15 K1 C25 136.3(3) . . ?
C15 K1 C26 118.4(3) . . ?
C15 K1 C27 116.4(4) . . ?
C15 K1 C28 131.4(5) . . ?
C17 K1 Np1 52.0(4) . . ?
C17 K1 C28 143.1(4) . . ?
C18 K1 Np1 62.7(3) . . ?
C18 K1 P2 97.4(3) . . ?
C18 K1 C17 24.4(3) . . ?
C18 K1 C23 140.0(5) . . ?
C18 K1 C24 122.1(5) . . ?
C18 K1 C26 133.4(3) . . ?
C18 K1 C27 157.1(3) . . ?
C18 K1 C28 163.6(5) . . ?
C19 K1 Np1 87.1(3) . . ?
C19 K1 P2 120.7(3) . . ?
C19 K1 C10 89.0(4) . . ?
C19 K1 C11 111.8(5) . . ?
C19 K1 C12 117.7(4) . . ?
C19 K1 C17 43.9(4) . . ?
C19 K1 C18 24.6(2) . . ?
C19 K1 C22 52.0(6) . . ?
C19 K1 C23 132.7(3) . . ?
C19 K1 C24 109.3(3) . . ?
C19 K1 C25 98.9(3) . . ?
C19 K1 C26 109.2(3) . . ?
C19 K1 C27 132.6(3) . . ?
C19 K1 C28 148.1(4) . . ?
C20 K1 Np1 103.4(3) . . ?
C20 K1 P2 123.9(3) . . ?
C20 K1 C10 114.1(4) . . ?
C20 K1 C11 135.9(5) . . ?
C20 K1 C12 134.7(3) . . ?
C20 K1 C13 110.0(3) . . ?
C20 K1 C14 90.9(3) . . ?
C20 K1 C15 92.9(4) . . ?
C20 K1 C17 52.2(5) . . ?
C20 K1 C18 43.8(4) . . ?
C20 K1 C19 25.2(2) . . ?
C20 K1 C21 25.5(2) . . ?
C20 K1 C22 46.0(5) . . ?
C20 K1 C23 107.6(3) . . ?
C20 K1 C24 84.1(3) . . ?
C20 K1 C25 75.8(3) . . ?
C20 K1 C26 91.1(3) . . ?
C20 K1 C27 115.0(3) . . ?
C20 K1 C28 124.1(4) . . ?
C21 K1 Np1 92.7(3) . . ?
C21 K1 P2 100.7(3) . . ?
C21 K1 C10 125.5(5) . . ?
C21 K1 C11 150.6(4) . . ?
C21 K1 C12 159.9(3) . . ?
C21 K1 C15 111.2(5) . . ?
C21 K1 C17 42.7(5) . . ?
C21 K1 C18 48.9(5) . . ?
C21 K1 C19 43.2(4) . . ?
C21 K1 C22 25.1(3) . . ?
C21 K1 C23 92.9(4) . . ?
C21 K1 C24 73.1(4) . . ?
C21 K1 C25 75.4(4) . . ?
C21 K1 C26 97.2(4) . . ?
C21 K1 C27 117.5(4) . . ?
C21 K1 C28 115.0(4) . . ?
C22 K1 Np1 68.5(3) . . ?
C22 K1 P2 77.9(5) . . ?
C22 K1 C17 24.6(3) . . ?
C22 K1 C18 43.2(5) . . ?
C22 K1 C23 97.5(5) . . ?
C22 K1 C24 84.9(4) . . ?
C22 K1 C25 95.0(4) . . ?
C22 K1 C26 118.7(4) . . ?
C22 K1 C27 134.0(4) . . ?
C22 K1 C28 121.2(5) . . ?
C23 K1 Np1 117.0(2) . . ?
C23 K1 C17 120.3(4) . . ?
C23 K1 C28 23.80(17) . . ?
C24 K1 Np1 129.97(16) . . ?
C24 K1 C17 109.5(4) . . ?
C24 K1 C23 24.08(19) . . ?
C24 K1 C27 49.2(2) . . ?
C24 K1 C28 42.1(2) . . ?
C25 K1 Np1 153.68(16) . . ?
C25 K1 P2 116.92(17) . . ?
C25 K1 C17 117.7(5) . . ?
C25 K1 C18 119.4(4) . . ?
C25 K1 C23 42.4(2) . . ?
C25 K1 C24 24.24(18) . . ?
C25 K1 C26 24.05(18) . . ?
C25 K1 C27 42.3(2) . . ?
C25 K1 C28 49.2(3) . . ?
C26 K1 Np1 163.29(17) . . ?
C26 K1 C17 139.8(5) . . ?
C26 K1 C23 49.2(3) . . ?
C26 K1 C24 42.4(2) . . ?
C26 K1 C27 24.04(19) . . ?
C26 K1 C28 42.2(2) . . ?
C27 K1 Np1 140.15(16) . . ?
C27 K1 C17 158.6(5) . . ?
C27 K1 C23 42.1(2) . . ?
C27 K1 C28 23.94(19) . . ?
C28 K1 Np1 121.2(2) . . ?
C1 P1 Np1 69.22(10) 7_575 . ?
C1 P1 Np1 69.21(10) . . ?
C1 P1 C1 90.2(2) 7_575 . ?
Np1 P2 K1 91.01(4) . . ?
C5 P2 Np1 68.85(11) 7_575 . ?
C5 P2 Np1 68.85(11) . . ?
C5 P2 K1 127.76(12) . . ?
C5 P2 K1 127.77(12) 7_575 . ?
C5 P2 C5 90.3(2) 7_575 . ?
P1 C1 Np1 75.39(12) . . ?
C2 C1 Np1 79.15(18) . . ?
C2 C1 P1 112.2(3) . . ?
C2 C1 C3 124.2(3) . . ?
C3 C1 Np1 116.4(2) . . ?
C3 C1 P1 123.5(2) . . ?
C1 C2 Np1 72.74(17) . . ?
C1 C2 C2 112.6(2) . 7_575 ?
C1 C2 C4 124.4(3) . . ?
C2 C2 Np1 75.95(7) 7_575 . ?
C2 C2 C4 122.7(2) 7_575 . ?
C4 C2 Np1 124.1(2) . . ?
C1 C3 H3A 109.5 . . ?
C1 C3 H3B 109.5 . . ?
C1 C3 H3C 109.5 . . ?
H3A C3 H3B 109.5 . . ?
H3A C3 H3C 109.5 . . ?
H3B C3 H3C 109.5 . . ?
C2 C4 H4A 109.5 . . ?
C2 C4 H4B 109.5 . . ?
C2 C4 H4C 109.5 . . ?
H4A C4 H4B 109.5 . . ?
H4A C4 H4C 109.5 . . ?
H4B C4 H4C 109.5 . . ?
P2 C5 Np1 75.91(12) . . ?
C6 C5 Np1 77.09(19) . . ?
C6 C5 P2 111.9(3) . . ?
C6 C5 C7 123.5(4) . . ?
C7 C5 Np1 121.2(3) . . ?
C7 C5 P2 124.1(3) . . ?
C5 C6 Np1 74.92(18) . . ?
C5 C6 C6 112.9(2) . 7_575 ?
C5 C6 C8 122.3(4) . . ?
C6 C6 Np1 75.71(7) 7_575 . ?
C6 C6 C8 124.3(2) 7_575 . ?
C8 C6 Np1 123.4(2) . . ?
C5 C7 H7A 109.5 . . ?
C5 C7 H7B 109.5 . . ?
C5 C7 H7C 109.5 . . ?
H7A C7 H7B 109.5 . . ?
H7A C7 H7C 109.5 . . ?
H7B C7 H7C 109.5 . . ?
C6 C8 H8A 109.5 . . ?
C6 C8 H8B 109.5 . . ?
C6 C8 H8C 109.5 . . ?
H8A C8 H8B 109.5 . . ?
H8A C8 H8C 109.5 . . ?
H8B C8 H8C 109.5 . . ?
Np1 C9 H9A 104.3 . . ?
Np1 C9 H9B 104.3 . . ?
H9A C9 H9B 105.6 . . ?
C10 C9 Np1 131.7(16) . . ?
C10 C9 H9A 104.3 . . ?
C10 C9 H9B 104.3 . . ?
C9 C10 K1 112.2(18) . . ?
C11 C10 K1 78(2) . . ?
C11 C10 C9 122.2(16) . . ?
C11 C10 C15 113.6(19) . . ?
C15 C10 K1 75.5(14) . . ?
C15 C10 C9 124.2(15) . . ?
K1 C11 H11 122.2 . . ?
C10 C11 K1 77(2) . . ?
C10 C11 H11 115.9 . . ?
C12 C11 K1 76(2) . . ?
C12 C11 C10 128(2) . . ?
C12 C11 H11 115.9 . . ?
K1 C12 H12 113.6 . . ?
C11 C12 K1 79(2) . . ?
C11 C12 H12 122.8 . . ?
C13 C12 K1 75.9(14) . . ?
C13 C12 C11 114.4(18) . . ?
C13 C12 H12 122.8 . . ?
K1 C13 H13 116.6 . . ?
C12 C13 K1 78.9(15) . . ?
C12 C13 H13 119.5 . . ?
C14 C13 K1 75.7(11) . . ?
C14 C13 C12 121.1(14) . . ?
C14 C13 H13 119.5 . . ?
K1 C14 H14 112.8 . . ?
C13 C14 K1 78.8(11) . . ?
C13 C14 H14 119.2 . . ?
C13 C14 C15 121.7(13) . . ?
C15 C14 K1 79.4(11) . . ?
C15 C14 H14 119.2 . . ?
K1 C15 H15 116.8 . . ?
C10 C15 K1 79.1(15) . . ?
C10 C15 H15 119.7 . . ?
C14 C15 K1 75.1(11) . . ?
C14 C15 C10 120.7(15) . . ?
C14 C15 H15 119.7 . . ?
Np1 C16 H16A 107.8 . . ?
Np1 C16 H16B 107.8 . . ?
H16A C16 H16B 107.1 . . ?
C17 C16 Np1 118.2(14) . . ?
C17 C16 H16A 107.8 . . ?
C17 C16 H16B 107.8 . . ?
C16 C17 K1 120.4(17) . . ?
C18 C17 K1 76.0(14) . . ?
C18 C17 C16 118.7(15) . . ?
C18 C17 C22 118(2) . . ?
C22 C17 K1 75(2) . . ?
C22 C17 C16 122.8(15) . . ?
K1 C18 H18 118.8 . . ?
C17 C18 K1 79.7(14) . . ?
C17 C18 H18 118.5 . . ?
C19 C18 K1 73.7(11) . . ?
C19 C18 C17 123.1(18) . . ?
C19 C18 H18 118.5 . . ?
K1 C19 H19 115.2 . . ?
C18 C19 K1 81.7(12) . . ?
C18 C19 H19 119.9 . . ?
C20 C19 K1 73.7(11) . . ?
C20 C19 C18 120.2(15) . . ?
C20 C19 H19 119.9 . . ?
K1 C20 H20 107.9 . . ?
C19 C20 K1 81.1(11) . . ?
C19 C20 H20 122.1 . . ?
C19 C20 C21 115.9(13) . . ?
C21 C20 K1 80.1(14) . . ?
C21 C20 H20 122.1 . . ?
K1 C21 H21 118.1 . . ?
C20 C21 K1 74.4(13) . . ?
C20 C21 H21 116.8 . . ?
C20 C21 C22 126.4(19) . . ?
C22 C21 K1 81(2) . . ?
C22 C21 H21 116.8 . . ?
K1 C22 H22 114.3 . . ?
C17 C22 K1 81(2) . . ?
C17 C22 H22 122.3 . . ?
C21 C22 K1 74(2) . . ?
C21 C22 C17 115(2) . . ?
C21 C22 H22 122.3 . . ?
K1 C23 H23 114.9 . . ?
C24 C23 K1 77.3(10) . . ?
C24 C23 H23 120.0 . . ?
C28 C23 K1 78.4(15) . . ?
C28 C23 H23 120.0 . . ?
C28 C23 C24 119.9(9) . . ?
K1 C24 H24 115.1 . . ?
C23 C24 K1 78.7(10) . . ?
C23 C24 H24 120.2 . . ?
C25 C24 K1 76.6(9) . . ?
C25 C24 C23 119.5(8) . . ?
C25 C24 H24 120.2 . . ?
K1 C25 H25 112.3 . . ?
C24 C25 K1 79.1(9) . . ?
C24 C25 H25 119.8 . . ?
C26 C25 K1 79.2(11) . . ?
C26 C25 C24 120.5(9) . . ?
C26 C25 H25 119.8 . . ?
K1 C26 H26 115.3 . . ?
C25 C26 K1 76.8(11) . . ?
C25 C26 H26 120.1 . . ?
C25 C26 C27 119.7(8) . . ?
C27 C26 K1 78.4(8) . . ?
C27 C26 H26 120.1 . . ?
K1 C27 H27 114.4 . . ?
C26 C27 K1 77.5(8) . . ?
C26 C27 H27 120.0 . . ?
C26 C27 C28 120.0(8) . . ?
C28 C27 K1 78.7(9) . . ?
C28 C27 H27 120.0 . . ?
K1 C28 H28 115.6 . . ?
C23 C28 K1 77.8(15) . . ?
C23 C28 C27 120.3(9) . . ?
C23 C28 H28 119.9 . . ?
C27 C28 K1 77.4(9) . . ?
C27 C28 H28 119.9 . . ?

loop_
_geom_bond_atom_site_label_1
_geom_bond_atom_site_label_2
_geom_bond_distance
_geom_bond_site_symmetry_2
_geom_bond_publ_flag
Np1 K1 4.4436(10) . ?
Np1 P1 2.9147(11) . ?
Np1 P2 2.9403(12) . ?
Np1 C1 2.816(3) 7_575 ?
Np1 C1 2.816(3) . ?
Np1 C2 2.896(3) 7_575 ?
Np1 C2 2.896(3) . ?
Np1 C5 2.827(3) . ?
Np1 C5 2.827(3) 7_575 ?
Np1 C6 2.854(3) . ?
Np1 C6 2.854(3) 7_575 ?
Np1 C9 2.479(17) . ?
Np1 C16 2.603(16) . ?
K1 P2 3.2805(16) . ?
K1 C10 3.19(3) . ?
K1 C11 3.21(4) . ?
K1 C12 3.17(3) . ?
K1 C13 3.13(2) . ?
K1 C14 3.095(18) . ?
K1 C15 3.15(2) . ?
K1 C17 3.31(3) . ?
K1 C18 3.26(3) . ?
K1 C19 3.17(2) . ?
K1 C20 3.08(2) . ?
K1 C21 3.15(3) . ?
K1 C22 3.24(4) . ?
K1 C23 3.31(2) . ?
K1 C24 3.289(15) . ?
K1 C25 3.259(15) . ?
K1 C26 3.288(14) . ?
K1 C27 3.299(14) . ?
K1 C28 3.314(18) . ?
P1 C1 1.745(3) 7_575 ?
P1 C1 1.745(3) . ?
P2 C5 1.749(4) . ?
P2 C5 1.749(4) 7_575 ?
C1 C2 1.389(4) . ?
C1 C3 1.493(5) . ?
C2 C2 1.406(7) 7_575 ?
C2 C4 1.493(4) . ?
C3 H3A 0.9800 . ?
C3 H3B 0.9800 . ?
C3 H3C 0.9800 . ?
C4 H4A 0.9800 . ?
C4 H4B 0.9800 . ?
C4 H4C 0.9800 . ?
C5 C6 1.374(4) . ?
C5 C7 1.493(5) . ?
C6 C6 1.409(7) 7_575 ?
C6 C8 1.495(4) . ?
C7 H7A 0.9800 . ?
C7 H7B 0.9800 . ?
C7 H7C 0.9800 . ?
C8 H8A 0.9800 . ?
C8 H8B 0.9800 . ?
C8 H8C 0.9800 . ?
C9 H9A 0.9900 . ?
C9 H9B 0.9900 . ?
C9 C10 1.44(2) . ?
C10 C11 1.391(11) . ?
C10 C15 1.393(11) . ?
C11 H11 0.9500 . ?
C11 C12 1.376(12) . ?
C12 H12 0.9500 . ?
C12 C13 1.376(10) . ?
C13 H13 0.9500 . ?
C13 C14 1.375(10) . ?
C14 H14 0.9500 . ?
C14 C15 1.378(10) . ?
C15 H15 0.9500 . ?
C16 H16A 0.9900 . ?
C16 H16B 0.9900 . ?
C16 C17 1.47(2) . ?
C17 C18 1.388(11) . ?
C17 C22 1.399(11) . ?
C18 H18 0.9500 . ?
C18 C19 1.371(11) . ?
C19 H19 0.9500 . ?
C19 C20 1.365(10) . ?
C20 H20 0.9500 . ?
C20 C21 1.377(11) . ?
C21 H21 0.9500 . ?
C21 C22 1.389(12) . ?
C22 H22 0.9500 . ?
C23 H23 0.9500 . ?
C23 C24 1.376(10) . ?
C23 C28 1.365(10) . ?
C24 H24 0.9500 . ?
C24 C25 1.375(10) . ?
C25 H25 0.9500 . ?
C25 C26 1.364(10) . ?
C26 H26 0.9500 . ?
C26 C27 1.372(10) . ?
C27 H27 0.9500 . ?
C27 C28 1.372(10) . ?
C28 H28 0.9500 . ?

loop_
_geom_torsion_atom_site_label_1
_geom_torsion_atom_site_label_2
_geom_torsion_atom_site_label_3
_geom_torsion_atom_site_label_4
_geom_torsion
_geom_torsion_site_symmetry_1
_geom_torsion_site_symmetry_2
_geom_torsion_site_symmetry_3
_geom_torsion_site_symmetry_4
_geom_torsion_publ_flag
Np1 P1 C1 C2 -71.6(2) . . . . ?
Np1 P1 C1 C3 112.3(3) . . . . ?
Np1 P2 C5 C6 69.6(2) . . . . ?
Np1 P2 C5 C7 -118.3(3) . . . . ?
Np1 C1 C2 C2 -66.14(9) . . . 7_575 ?
Np1 C1 C2 C4 119.9(3) . . . . ?
Np1 C5 C6 C6 66.96(10) . . . 7_575 ?
Np1 C5 C6 C8 -120.2(3) . . . . ?
Np1 C9 C10 K1 -5.9(17) . . . . ?
Np1 C9 C10 C11 84(3) . . . . ?
Np1 C9 C10 C15 -93(3) . . . . ?
Np1 C16 C17 K1 -10.4(15) . . . . ?
Np1 C16 C17 C18 80(2) . . . . ?
Np1 C16 C17 C22 -101(3) . . . . ?
K1 P2 C5 Np1 73.99(12) . . . . ?
K1 P2 C5 C6 143.55(19) . . . . ?
K1 P2 C5 C7 -44.3(4) . . . . ?
K1 C10 C11 C12 -60(4) . . . . ?
K1 C10 C15 C14 65.2(19) . . . . ?
K1 C11 C12 C13 -69(2) . . . . ?
K1 C12 C13 C14 -65.7(18) . . . . ?
K1 C13 C14 C15 -70.0(17) . . . . ?
K1 C14 C15 C10 -67(2) . . . . ?
K1 C17 C18 C19 -63(2) . . . . ?
K1 C17 C22 C21 67(3) . . . . ?
K1 C18 C19 C20 -65.6(16) . . . . ?
K1 C19 C20 C21 -74.4(18) . . . . ?
K1 C20 C21 C22 -66(3) . . . . ?
K1 C21 C22 C17 -71(3) . . . . ?
K1 C23 C24 C25 -67.4(14) . . . . ?
K1 C23 C28 C27 67(2) . . . . ?
K1 C24 C25 C26 -70.4(18) . . . . ?
K1 C25 C26 C27 -68.2(15) . . . . ?
K1 C26 C27 C28 -68.9(14) . . . . ?
K1 C27 C28 C23 -68(2) . . . . ?
P1 C1 C2 Np1 69.17(17) . . . . ?
P1 C1 C2 C2 3.0(2) . . . 7_575 ?
P1 C1 C2 C4 -170.9(2) . . . . ?
P2 C5 C6 Np1 -68.82(18) . . . . ?
P2 C5 C6 C6 -1.9(3) . . . 7_575 ?
P2 C5 C6 C8 170.9(2) . . . . ?
C1 P1 C1 Np1 67.59(13) 7_575 . . . ?
C1 P1 C1 C2 -4.0(3) 7_575 . . . ?
C1 P1 C1 C3 179.9(2) 7_575 . . . ?
C3 C1 C2 Np1 -114.7(3) . . . . ?
C3 C1 C2 C2 179.1(2) . . . 7_575 ?
C3 C1 C2 C4 5.2(5) . . . . ?
C5 P2 C5 Np1 -67.13(13) 7_575 . . . ?
C5 P2 C5 C6 2.4(3) 7_575 . . . ?
C5 P2 C5 C7 174.6(2) 7_575 . . . ?
C7 C5 C6 Np1 119.0(4) . . . . ?
C7 C5 C6 C6 -174.0(3) . . . 7_575 ?
C7 C5 C6 C8 -1.2(5) . . . . ?
C9 C10 C11 K1 -109(3) . . . . ?
C9 C10 C11 C12 -169(4) . . . . ?
C9 C10 C15 K1 107(3) . . . . ?
C9 C10 C15 C14 173(2) . . . . ?
C10 C11 C12 K1 61(4) . . . . ?
C10 C11 C12 C13 -8(6) . . . . ?
C11 C10 C15 K1 -70(3) . . . . ?
C11 C10 C15 C14 -4(4) . . . . ?
C11 C12 C13 K1 71(3) . . . . ?
C11 C12 C13 C14 5(4) . . . . ?
C12 C13 C14 K1 67(2) . . . . ?
C12 C13 C14 C15 -3(3) . . . . ?
C13 C14 C15 K1 69.6(17) . . . . ?
C13 C14 C15 C10 2(3) . . . . ?
C15 C10 C11 K1 68(2) . . . . ?
C15 C10 C11 C12 8(6) . . . . ?
C16 C17 C18 K1 -117(2) . . . . ?
C16 C17 C18 C19 -180(2) . . . . ?
C16 C17 C22 K1 117(3) . . . . ?
C16 C17 C22 C21 -176(3) . . . . ?
C17 C18 C19 K1 66(2) . . . . ?
C17 C18 C19 C20 0(3) . . . . ?
C18 C17 C22 K1 -64(2) . . . . ?
C18 C17 C22 C21 3(5) . . . . ?
C18 C19 C20 K1 69.9(17) . . . . ?
C18 C19 C20 C21 -4(3) . . . . ?
C19 C20 C21 K1 75.0(16) . . . . ?
C19 C20 C21 C22 9(4) . . . . ?
C20 C21 C22 K1 63(3) . . . . ?
C20 C21 C22 C17 -8(5) . . . . ?
C22 C17 C18 K1 64(3) . . . . ?
C22 C17 C18 C19 1(4) . . . . ?
C23 C24 C25 K1 68.5(15) . . . . ?
C23 C24 C25 C26 -2(3) . . . . ?
C24 C23 C28 K1 -68(2) . . . . ?
C24 C23 C28 C27 0(4) . . . . ?
C24 C25 C26 K1 70.4(16) . . . . ?
C24 C25 C26 C27 2(3) . . . . ?
C25 C26 C27 K1 67.3(17) . . . . ?
C25 C26 C27 C28 -2(3) . . . . ?
C26 C27 C28 K1 68.3(13) . . . . ?
C26 C27 C28 C23 1(3) . . . . ?
C28 C23 C24 K1 68(2) . . . . ?
C28 C23 C24 C25 1(3) . . . . ?
